data_4113575
loop_
_publ_author_name
'Michael D. Fryzuk'
'Bruce A. MacKay'
'Brian O. Patrick'

_publ_section_title
;
 Hydrosilylation of a Dinuclear Tantalum Dinitrogen Complex: Cleavage of
 N2 and Functionalization of Both Nitrogen Atoms
;
_journal_name_full 'Journal of the American Chemical Society'
_journal_page_first 3234
_journal_page_last 3235
_journal_paper_doi 10.1021/ja034303f
_journal_volume 125
_journal_year 2003
_chemical_formula_sum 'C56 H84 N6 P2 Si6 Ta2'
_chemical_formula_weight 1433.67
_chemical_name_systematic
;
 ?
;
_space_group_IT_number 2
_symmetry_cell_setting triclinic
_symmetry_space_group_name_Hall '-P 1'
_symmetry_space_group_name_H-M 'P -1'
_atom_sites_solution_hydrogens geom
_atom_sites_solution_primary direct
_atom_sites_solution_secondary difmap
_audit_creation_method SHELXL-97
_cell_angle_alpha 86.68(5)
_cell_angle_beta 76.24(5)
_cell_angle_gamma 79.36(5)
_cell_formula_units_Z 2
_cell_length_a 11.8429(5)
_cell_length_b 11.8526(5)
_cell_length_c 23.3824(5)
_cell_measurement_reflns_used 10699
_cell_measurement_temperature 173(2)
_cell_measurement_theta_max 29.8
_cell_measurement_theta_min 3.6
_cell_volume 3132.8(9)
_computing_structure_refinement 'SHELXL-97 (Sheldrick, 1997)'
_diffrn_ambient_temperature 173(2)
_diffrn_detector_area_resol_mean 11.76
_diffrn_measured_fraction_theta_full 0.544
_diffrn_measured_fraction_theta_max 0.544
_diffrn_measurement_device_type CCD
_diffrn_measurement_method 'area detector'
_diffrn_radiation_monochromator graphite
_diffrn_radiation_source 'fine-focus sealed tube'
_diffrn_radiation_type MoK\a
_diffrn_radiation_wavelength 0.71073
_diffrn_reflns_av_R_equivalents 0.0000
_diffrn_reflns_av_sigmaI/netI 0.0452
_diffrn_reflns_limit_h_max 14
_diffrn_reflns_limit_h_min -15
_diffrn_reflns_limit_k_max 14
_diffrn_reflns_limit_k_min -16
_diffrn_reflns_limit_l_max 28
_diffrn_reflns_limit_l_min -30
_diffrn_reflns_number 17598
_diffrn_reflns_theta_full 31.47
_diffrn_reflns_theta_max 31.47
_diffrn_reflns_theta_min 3.62
_exptl_absorpt_coefficient_mu 3.696
_exptl_absorpt_correction_T_max 1.0000
_exptl_absorpt_correction_T_min 0.6409
_exptl_absorpt_correction_type multi-scan
_exptl_crystal_colour 'dark red'
_exptl_crystal_density_diffrn 1.520
_exptl_crystal_description block
_exptl_crystal_F_000 1444
_exptl_crystal_size_max 0.50
_exptl_crystal_size_mid 0.40
_exptl_crystal_size_min 0.20
_refine_diff_density_max 2.849
_refine_diff_density_min -3.936
_refine_diff_density_rms 0.286
_refine_ls_extinction_method none
_refine_ls_goodness_of_fit_ref 1.067
_refine_ls_hydrogen_treatment mixed
_refine_ls_matrix_type full
_refine_ls_number_parameters 645
_refine_ls_number_reflns 17598
_refine_ls_number_restraints 0
_refine_ls_restrained_S_all 1.067
_refine_ls_R_factor_all 0.0981
_refine_ls_R_factor_gt 0.0748
_refine_ls_shift/su_max 0.000
_refine_ls_shift/su_mean 0.000
_refine_ls_structure_factor_coef Fsqd
_refine_ls_weighting_details 'calc w=1/[\s^2^(Fo^2^)+(0.1202P)^2^+67.1924P] where P=(Fo^2^+2Fc^2^)/3'
_refine_ls_weighting_scheme calc
_refine_ls_wR_factor_gt 0.1992
_refine_ls_wR_factor_ref 0.2144
_reflns_number_gt 13543
_reflns_number_total 17598
_reflns_threshold_expression >2sigma(I)
_cod_data_source_file ja034303fsi20030208_015939.cif
_cod_data_source_block mf501
_cod_original_cell_volume 3132.8(2)
_cod_database_code 4113575

loop_
_symmetry_equiv_pos_as_xyz
'x, y, z'
'-x, -y, -z'

loop_
_atom_site_label
_atom_site_type_symbol
_atom_site_fract_x
_atom_site_fract_y
_atom_site_fract_z
_atom_site_U_iso_or_equiv
_atom_site_adp_type
_atom_site_occupancy
_atom_site_symmetry_multiplicity
_atom_site_calc_flag
_atom_site_refinement_flags
C1 C 0.3681(9) 1.0008(8) 0.2667(5) 0.018(2) Uani 1 1 d .
C2 C 0.2548(10) 1.0582(10) 0.2907(5) 0.024(2) Uani 1 1 d .
H2 H 0.1928 1.0508 0.2739 0.028 Uiso 1 1 calc R
C3 C 0.2335(11) 1.1270(9) 0.3399(5) 0.026(3) Uani 1 1 d .
H3 H 0.1571 1.1648 0.3556 0.032 Uiso 1 1 calc R
C4 C 0.3222(11) 1.1399(9) 0.3653(5) 0.029(3) Uani 1 1 d .
H4 H 0.3073 1.1871 0.3976 0.034 Uiso 1 1 calc R
C5 C 0.4347(12) 1.0819(11) 0.3423(6) 0.035(3) Uani 1 1 d .
H5 H 0.4957 1.0885 0.3600 0.042 Uiso 1 1 calc R
C6 C 0.4580(10) 1.0140(10) 0.2932(5) 0.029(3) Uani 1 1 d .
H6 H 0.5347 0.9767 0.2779 0.035 Uiso 1 1 calc R
C7 C 0.2029(9) 0.5463(9) 0.4388(5) 0.023(2) Uani 1 1 d .
C8 C 0.3016(11) 0.4570(11) 0.4343(6) 0.031(3) Uani 1 1 d .
H8 H 0.3252 0.4110 0.4011 0.037 Uiso 1 1 calc R
C9 C 0.3639(13) 0.4364(12) 0.4779(7) 0.041(3) Uani 1 1 d .
H9 H 0.4272 0.3757 0.4745 0.050 Uiso 1 1 calc R
C10 C 0.3331(11) 0.5037(13) 0.5250(7) 0.048(5) Uani 1 1 d .
H10 H 0.3767 0.4896 0.5537 0.057 Uiso 1 1 calc R
C11 C 0.2393(15) 0.5928(13) 0.5324(6) 0.047(4) Uani 1 1 d .
H11 H 0.2200 0.6395 0.5652 0.057 Uiso 1 1 calc R
C12 C 0.1729(11) 0.6120(11) 0.4891(5) 0.033(3) Uani 1 1 d .
H12 H 0.1071 0.6703 0.4944 0.039 Uiso 1 1 calc R
C13 C 0.6585(11) 0.8923(16) 0.1744(7) 0.052(4) Uani 1 1 d .
H13A H 0.6590 0.8111 0.1777 0.078 Uiso 1 1 calc R
H13B H 0.6698 0.9193 0.2102 0.078 Uiso 1 1 calc R
H13C H 0.7212 0.9078 0.1421 0.078 Uiso 1 1 calc R
C14 C 0.5134(15) 1.1254(12) 0.1548(6) 0.047(4) Uani 1 1 d .
H14A H 0.5182 1.1530 0.1918 0.070 Uiso 1 1 calc R
H14B H 0.4420 1.1642 0.1446 0.070 Uiso 1 1 calc R
H14C H 0.5802 1.1400 0.1248 0.070 Uiso 1 1 calc R
C15 C 0.5026(9) 0.9160(10) 0.0884(5) 0.022(2) Uani 1 1 d .
H15A H 0.5063 0.9788 0.0598 0.026 Uiso 1 1 calc R
H15B H 0.5696 0.8558 0.0743 0.026 Uiso 1 1 calc R
C16 C 0.4058(11) 0.7290(9) 0.0525(5) 0.025(3) Uani 1 1 d .
H16A H 0.4577 0.7400 0.0145 0.030 Uiso 1 1 calc R
H16B H 0.3352 0.7064 0.0460 0.030 Uiso 1 1 calc R
C17 C 0.2875(10) 0.9691(11) 0.0505(5) 0.030(3) Uani 1 1 d .
C18 C 0.2343(12) 0.9391(13) 0.0097(6) 0.040(3) Uani 1 1 d .
H18 H 0.2398 0.8618 0.0022 0.048 Uiso 1 1 calc R
C19 C 0.6446(12) 0.6122(12) 0.0752(6) 0.044(4) Uani 1 1 d .
H19A H 0.6833 0.5537 0.0977 0.066 Uiso 1 1 calc R
H19B H 0.6606 0.6856 0.0831 0.066 Uiso 1 1 calc R
H19C H 0.6736 0.5962 0.0340 0.066 Uiso 1 1 calc R
C20 C 0.4630(10) 0.5599(10) 0.2074(5) 0.025(3) Uani 1 1 d .
C21 C 0.4022(10) 0.4683(9) 0.2264(5) 0.025(2) Uani 1 1 d .
H21 H 0.3318 0.4659 0.2157 0.030 Uiso 1 1 calc R
C22 C 0.1530(11) 0.5721(11) 0.1445(5) 0.029(3) Uani 1 1 d .
H22 H 0.2321 0.5542 0.1459 0.035 Uiso 1 1 calc R
C23 C 0.0688(10) 0.5992(9) 0.1955(5) 0.021(2) Uani 1 1 d .
C24 C -0.0483(10) 0.6339(10) 0.1910(6) 0.031(3) Uani 1 1 d .
H24 H -0.1072 0.6585 0.2242 0.037 Uiso 1 1 calc R
C25 C -0.0765(13) 0.6314(13) 0.1357(8) 0.050(4) Uani 1 1 d .
H25 H -0.1550 0.6511 0.1334 0.061 Uiso 1 1 calc R
C26 C 0.5711(11) 0.5588(13) 0.2217(7) 0.043(4) Uani 1 1 d .
H26 H 0.6153 0.6159 0.2075 0.051 Uiso 1 1 calc R
C27 C 0.6126(12) 0.4681(14) 0.2585(8) 0.054(4) Uani 1 1 d .
H27 H 0.6821 0.4692 0.2703 0.065 Uiso 1 1 calc R
C28 C 0.5531(13) 0.3811(13) 0.2765(7) 0.046(4) Uani 1 1 d .
H28 H 0.5834 0.3213 0.2992 0.055 Uiso 1 1 calc R
C29 C 0.4488(12) 0.3803(11) 0.2617(6) 0.036(3) Uani 1 1 d .
H29 H 0.4078 0.3206 0.2751 0.043 Uiso 1 1 calc R
C30 C 0.2789(12) 1.0853(11) 0.0639(6) 0.040(3) Uani 1 1 d .
H30 H 0.3145 1.1056 0.0923 0.048 Uiso 1 1 calc R
C31 C 0.2170(13) 1.1673(12) 0.0342(7) 0.052(5) Uani 1 1 d .
H31 H 0.2102 1.2445 0.0423 0.063 Uiso 1 1 calc R
C32 C 0.1638(13) 1.1355(16) -0.0083(7) 0.056(5) Uani 1 1 d .
H32 H 0.1222 1.1918 -0.0286 0.067 Uiso 1 1 calc R
C33 C 0.1726(12) 1.0204(15) -0.0206(7) 0.048(4) Uani 1 1 d .
H33 H 0.1373 0.9991 -0.0489 0.057 Uiso 1 1 calc R
C34 C -0.0840(11) 1.1399(10) 0.3494(7) 0.040(3) Uani 1 1 d .
H34 H -0.0600 1.2009 0.3638 0.049 Uiso 1 1 calc R
C35 C -0.0244(10) 1.0280(10) 0.3555(6) 0.033(3) Uani 1 1 d .
H35 H 0.0392 1.0154 0.3733 0.040 Uiso 1 1 calc R
C36 C -0.0597(10) 0.9362(10) 0.3352(6) 0.030(3) Uani 1 1 d .
C37 C -0.1544(10) 0.9581(10) 0.3077(6) 0.028(3) Uani 1 1 d .
H37 H -0.1805 0.8973 0.2944 0.034 Uiso 1 1 calc R
C38 C -0.2097(11) 1.0701(11) 0.3001(6) 0.037(3) Uani 1 1 d .
H38 H -0.2695 1.0843 0.2797 0.045 Uiso 1 1 calc R
C39 C 0.1222(14) 0.5708(11) 0.0899(7) 0.042(3) Uani 1 1 d .
H39 H 0.1806 0.5490 0.0562 0.050 Uiso 1 1 calc R
C40 C 0.0064(15) 0.6014(12) 0.0865(7) 0.046(4) Uani 1 1 d .
H40 H -0.0142 0.6014 0.0505 0.055 Uiso 1 1 calc R
C41 C 0.4638(14) 0.4681(10) 0.0785(6) 0.040(3) Uani 1 1 d .
H41A H 0.3814 0.4632 0.0884 0.059 Uiso 1 1 calc R
H41B H 0.5052 0.4114 0.1007 0.059 Uiso 1 1 calc R
H41C H 0.4952 0.4546 0.0372 0.059 Uiso 1 1 calc R
C42 C -0.0304(11) 0.6200(10) 0.4223(6) 0.030(3) Uani 1 1 d .
H42A H -0.0362 0.6009 0.4637 0.036 Uiso 1 1 calc R
H42B H -0.0815 0.5783 0.4082 0.036 Uiso 1 1 calc R
C43 C 0.1292(10) 0.4366(9) 0.3508(5) 0.025(3) Uani 1 1 d .
H43A H 0.0848 0.3895 0.3797 0.030 Uiso 1 1 calc R
H43B H 0.2108 0.3979 0.3405 0.030 Uiso 1 1 calc R
C44 C -0.0943(13) 0.4544(14) 0.3032(7) 0.049(4) Uani 1 1 d .
H44A H -0.1241 0.4650 0.2681 0.074 Uiso 1 1 calc R
H44B H -0.1340 0.5151 0.3301 0.074 Uiso 1 1 calc R
H44C H -0.1080 0.3819 0.3213 0.074 Uiso 1 1 calc R
C45 C 0.1349(14) 0.3331(11) 0.2334(6) 0.042(3) Uani 1 1 d .
H45A H 0.1030 0.3434 0.1990 0.063 Uiso 1 1 calc R
H45B H 0.1177 0.2630 0.2533 0.063 Uiso 1 1 calc R
H45C H 0.2189 0.3294 0.2220 0.063 Uiso 1 1 calc R
C46 C -0.2438(11) 0.7991(12) 0.4203(6) 0.038(3) Uani 1 1 d .
H46A H -0.2594 0.7591 0.3893 0.056 Uiso 1 1 calc R
H46B H -0.2743 0.8795 0.4173 0.056 Uiso 1 1 calc R
H46C H -0.2815 0.7697 0.4577 0.056 Uiso 1 1 calc R
C47 C -0.0618(13) 0.8588(12) 0.4757(6) 0.045(4) Uani 1 1 d .
H47A H -0.0884 0.9393 0.4702 0.068 Uiso 1 1 calc R
H47B H 0.0202 0.8455 0.4766 0.068 Uiso 1 1 calc R
H47C H -0.1070 0.8332 0.5123 0.068 Uiso 1 1 calc R
C48 C -0.1759(11) 1.1611(10) 0.3228(7) 0.041(4) Uani 1 1 d .
H48 H -0.2159 1.2357 0.3199 0.050 Uiso 1 1 calc R
C49 C 0.3245(10) 0.8206(10) 0.4047(5) 0.027(3) Uani 1 1 d .
H49A H 0.3090 0.8999 0.3916 0.032 Uiso 1 1 calc R
H49B H 0.2493 0.7989 0.4237 0.032 Uiso 1 1 calc R
C50 C 0.4000(10) 0.8118(10) 0.4493(5) 0.026(3) Uani 1 1 d .
H50A H 0.4755 0.8331 0.4304 0.031 Uiso 1 1 calc R
H50B H 0.4148 0.7328 0.4630 0.031 Uiso 1 1 calc R
C51 C 0.3415(13) 0.8887(13) 0.5015(6) 0.042(3) Uani 1 1 d .
H51A H 0.2635 0.8710 0.5184 0.050 Uiso 1 1 calc R
H51B H 0.3318 0.9680 0.4879 0.050 Uiso 1 1 calc R
C52 C 0.0287(9) 1.0625(9) 0.1771(5) 0.024(2) Uani 1 1 d .
H52A H 0.0003 1.0880 0.2175 0.029 Uiso 1 1 calc R
H52B H 0.1060 1.0831 0.1619 0.029 Uiso 1 1 calc R
C53 C -0.0569(12) 1.1233(9) 0.1399(6) 0.033(3) Uani 1 1 d .
H53A H -0.0251 1.1020 0.0990 0.040 Uiso 1 1 calc R
H53B H -0.1320 1.0974 0.1530 0.040 Uiso 1 1 calc R
C54 C 0.4111(15) 0.8755(16) 0.5490(7) 0.060(5) Uani 1 1 d .
H54A H 0.3701 0.9261 0.5808 0.090 Uiso 1 1 calc R
H54B H 0.4879 0.8944 0.5329 0.090 Uiso 1 1 calc R
H54C H 0.4195 0.7976 0.5634 0.090 Uiso 1 1 calc R
C55 C -0.0767(14) 1.2528(11) 0.1443(8) 0.053(4) Uani 1 1 d .
H55A H -0.0017 1.2791 0.1317 0.063 Uiso 1 1 calc R
H55B H -0.1104 1.2748 0.1850 0.063 Uiso 1 1 calc R
C56 C -0.1603(18) 1.3094(15) 0.1058(11) 0.088(7) Uani 1 1 d .
H56A H -0.1721 1.3913 0.1091 0.132 Uiso 1 1 calc R
H56B H -0.2348 1.2840 0.1187 0.132 Uiso 1 1 calc R
H56C H -0.1264 1.2884 0.0655 0.132 Uiso 1 1 calc R
N5 N 0.3910(8) 0.9348(7) 0.2146(4) 0.0158(18) Uani 1 1 d .
N6 N 0.4198(8) 0.6480(8) 0.1693(4) 0.0202(19) Uani 1 1 d .
N3 N 0.0996(8) 0.5870(7) 0.2516(4) 0.0190(19) Uani 1 1 d .
N4 N -0.0048(8) 0.8189(7) 0.3446(4) 0.026(2) Uani 1 1 d .
N1 N 0.1338(8) 0.8300(7) 0.2177(4) 0.0167(18) Uani 1 1 d .
N2 N 0.3025(7) 0.7400(7) 0.2906(4) 0.0167(18) Uiso 1 1 d .
P2 P 0.3669(3) 0.8611(2) 0.09383(13) 0.0199(6) Uani 1 1 d .
P1 P 0.1209(2) 0.5754(2) 0.38159(13) 0.0202(6) Uani 1 1 d .
Si6 Si 0.4825(3) 0.6144(3) 0.09629(14) 0.0251(7) Uani 1 1 d .
Si1 Si 0.0416(3) 0.9025(3) 0.17530(14) 0.0210(6) Uani 1 1 d .
Si3 Si -0.0819(3) 0.7777(3) 0.41393(16) 0.0281(8) Uani 1 1 d .
Si5 Si 0.5129(3) 0.9680(3) 0.16097(14) 0.0244(7) Uani 1 1 d .
Si2 Si 0.3943(3) 0.7280(3) 0.33889(14) 0.0212(6) Uani 1 1 d .
Si4 Si 0.0671(3) 0.4566(3) 0.28374(16) 0.0261(7) Uani 1 1 d .
Ta1 Ta 0.13743(3) 0.72486(3) 0.287519(18) 0.01429(13) Uani 1 1 d .
Ta2 Ta 0.31251(3) 0.79571(3) 0.207570(17) 0.01301(13) Uani 1 1 d .

loop_
_atom_site_aniso_label
_atom_site_aniso_U_11
_atom_site_aniso_U_22
_atom_site_aniso_U_33
_atom_site_aniso_U_23
_atom_site_aniso_U_13
_atom_site_aniso_U_12
C1 0.015(5) 0.009(5) 0.026(6) -0.003(4) 0.003(4) -0.005(4)
C2 0.019(5) 0.026(6) 0.023(6) 0.000(5) -0.002(4) -0.002(5)
C3 0.030(6) 0.013(5) 0.031(7) -0.008(5) 0.005(5) -0.005(5)
C4 0.039(7) 0.018(5) 0.027(6) -0.005(5) 0.005(5) -0.015(5)
C5 0.043(8) 0.043(7) 0.029(7) 0.008(6) -0.013(6) -0.029(7)
C6 0.015(5) 0.030(6) 0.038(7) -0.006(5) 0.007(5) -0.011(5)
C7 0.018(5) 0.021(5) 0.026(6) 0.012(5) -0.005(5) -0.003(5)
C8 0.032(7) 0.029(6) 0.034(7) -0.004(5) -0.009(5) -0.007(6)
C9 0.047(8) 0.031(7) 0.049(9) 0.007(6) -0.017(7) -0.007(7)
C10 0.022(7) 0.054(9) 0.078(12) 0.046(9) -0.027(7) -0.028(7)
C11 0.070(11) 0.050(9) 0.024(7) -0.001(6) -0.002(7) -0.027(8)
C12 0.034(7) 0.032(7) 0.025(7) 0.003(5) 0.004(5) 0.000(6)
C13 0.014(6) 0.094(13) 0.049(9) -0.036(9) 0.000(6) -0.010(7)
C14 0.065(10) 0.038(8) 0.036(8) 0.002(6) 0.008(7) -0.032(8)
C15 0.014(5) 0.026(6) 0.021(6) -0.004(5) 0.004(4) -0.002(5)
C16 0.032(6) 0.018(5) 0.024(6) -0.012(5) -0.002(5) -0.001(5)
C17 0.023(6) 0.043(7) 0.019(6) 0.000(5) 0.008(5) -0.014(6)
C18 0.045(8) 0.044(8) 0.029(7) 0.014(6) -0.008(6) -0.008(7)
C19 0.035(7) 0.040(8) 0.041(8) 0.003(6) 0.006(6) 0.014(7)
C20 0.024(6) 0.028(6) 0.016(6) -0.011(5) 0.005(4) 0.002(5)
C21 0.024(6) 0.018(5) 0.031(7) -0.004(5) -0.001(5) -0.004(5)
C22 0.031(6) 0.039(7) 0.017(6) -0.007(5) -0.007(5) -0.001(6)
C23 0.023(6) 0.012(5) 0.037(7) 0.004(4) -0.016(5) -0.013(5)
C24 0.021(6) 0.024(6) 0.050(8) -0.003(6) -0.013(5) 0.002(5)
C25 0.034(8) 0.045(9) 0.080(12) 0.007(8) -0.036(8) -0.001(7)
C26 0.023(6) 0.043(8) 0.054(9) 0.005(7) -0.007(6) 0.010(6)
C27 0.026(7) 0.056(10) 0.076(12) -0.001(9) -0.021(7) 0.016(7)
C28 0.039(8) 0.039(8) 0.052(9) 0.006(7) -0.014(7) 0.013(7)
C29 0.038(7) 0.022(6) 0.036(7) -0.001(5) 0.005(6) 0.005(6)
C30 0.038(7) 0.028(7) 0.037(8) 0.011(6) 0.009(6) 0.007(6)
C31 0.046(9) 0.032(7) 0.054(10) 0.016(7) 0.023(7) 0.008(7)
C32 0.031(8) 0.076(12) 0.044(9) 0.018(9) -0.003(7) 0.017(8)
C33 0.033(8) 0.067(11) 0.040(9) 0.009(8) -0.009(6) -0.003(8)
C34 0.029(7) 0.015(6) 0.070(10) -0.006(6) 0.004(7) -0.003(5)
C35 0.016(6) 0.025(6) 0.052(8) 0.000(6) 0.000(5) -0.002(5)
C36 0.014(5) 0.027(6) 0.037(7) 0.003(5) 0.007(5) 0.005(5)
C37 0.015(5) 0.017(5) 0.047(8) 0.001(5) 0.000(5) 0.001(5)
C38 0.028(7) 0.028(7) 0.048(8) 0.007(6) -0.005(6) 0.006(6)
C39 0.056(9) 0.031(7) 0.041(8) -0.003(6) -0.021(7) -0.003(7)
C40 0.073(11) 0.032(7) 0.048(9) 0.010(7) -0.041(9) -0.016(8)
C41 0.066(10) 0.019(6) 0.025(7) -0.011(5) 0.007(6) -0.003(6)
C42 0.032(7) 0.019(6) 0.037(7) 0.003(5) 0.003(5) -0.011(5)
C43 0.028(6) 0.009(5) 0.036(7) 0.004(5) -0.008(5) 0.002(5)
C44 0.035(8) 0.058(10) 0.058(10) 0.016(8) -0.011(7) -0.023(8)
C45 0.066(10) 0.021(6) 0.045(9) -0.011(6) -0.021(7) -0.007(7)
C46 0.028(7) 0.035(7) 0.039(8) 0.002(6) 0.011(6) -0.003(6)
C47 0.052(9) 0.030(7) 0.038(8) -0.013(6) 0.006(6) 0.016(7)
C48 0.025(7) 0.009(5) 0.080(11) 0.004(6) -0.002(7) 0.008(5)
C49 0.025(6) 0.026(6) 0.026(6) 0.002(5) 0.004(5) -0.011(5)
C50 0.025(6) 0.023(6) 0.024(6) -0.009(5) -0.003(5) 0.010(5)
C51 0.044(8) 0.043(8) 0.030(7) -0.014(6) -0.006(6) 0.016(7)
C52 0.014(5) 0.022(6) 0.033(7) 0.003(5) -0.002(5) -0.003(5)
C53 0.036(7) 0.007(5) 0.057(9) 0.002(5) -0.016(6) 0.003(5)
C54 0.070(11) 0.074(12) 0.035(9) -0.029(8) -0.023(8) 0.011(9)
C55 0.053(9) 0.020(7) 0.086(12) 0.015(7) -0.032(9) 0.005(7)
C56 0.077(13) 0.040(10) 0.16(2) 0.037(12) -0.064(14) 0.008(10)
N5 0.021(4) 0.009(4) 0.015(4) -0.009(3) 0.002(3) -0.002(4)
N6 0.018(4) 0.031(5) 0.012(4) 0.004(4) -0.004(3) -0.006(4)
N3 0.022(5) 0.006(4) 0.029(5) 0.004(3) -0.004(4) -0.005(4)
N4 0.014(4) 0.009(4) 0.041(6) 0.002(4) 0.013(4) 0.007(4)
N1 0.028(5) 0.011(4) 0.015(4) 0.002(3) -0.007(4) -0.009(4)
P2 0.0200(14) 0.0166(13) 0.0195(14) -0.0015(11) 0.0023(11) -0.0028(12)
P1 0.0167(13) 0.0132(13) 0.0251(15) 0.0032(11) 0.0041(11) -0.0012(11)
Si6 0.0318(17) 0.0179(15) 0.0185(16) -0.0076(12) 0.0063(13) 0.0003(14)
Si1 0.0136(14) 0.0176(14) 0.0296(17) 0.0029(12) -0.0033(12) -0.0005(12)
Si3 0.0169(15) 0.0194(15) 0.0377(19) 0.0021(13) 0.0130(13) -0.0032(13)
Si5 0.0234(16) 0.0262(16) 0.0220(16) -0.0064(13) 0.0048(12) -0.0116(14)
Si2 0.0127(14) 0.0253(16) 0.0239(16) 0.0024(13) -0.0012(12) -0.0039(13)
Si4 0.0302(17) 0.0132(14) 0.038(2) 0.0018(13) -0.0088(15) -0.0106(14)
Ta1 0.0093(2) 0.0103(2) 0.0203(2) -0.00108(16) 0.00285(16) -0.00207(17)
Ta2 0.0088(2) 0.0115(2) 0.0159(2) -0.00274(16) 0.00321(15) -0.00160(17)

loop_
_atom_type_symbol
_atom_type_description
_atom_type_scat_dispersion_real
_atom_type_scat_dispersion_imag
_atom_type_scat_source
C C 0.0033 0.0016 'International Tables Vol C Tables 4.2.6.8 and 6.1.1.4'
H H 0.0000 0.0000 'International Tables Vol C Tables 4.2.6.8 and 6.1.1.4'
N N 0.0061 0.0033 'International Tables Vol C Tables 4.2.6.8 and 6.1.1.4'
P P 0.1023 0.0942 'International Tables Vol C Tables 4.2.6.8 and 6.1.1.4'
Si Si 0.0817 0.0704 'International Tables Vol C Tables 4.2.6.8 and 6.1.1.4'
Ta Ta -0.7052 6.5227 'International Tables Vol C Tables 4.2.6.8 and 6.1.1.4'

loop_
_geom_angle_atom_site_label_1
_geom_angle_atom_site_label_2
_geom_angle_atom_site_label_3
_geom_angle
C2 C1 C6 117.9(10)
C2 C1 N5 120.3(10)
C6 C1 N5 121.7(9)
C1 C2 C3 120.3(11)
C4 C3 C2 121.2(11)
C3 C4 C5 118.9(11)
C4 C5 C6 120.8(12)
C5 C6 C1 120.8(11)
C12 C7 C8 116.3(11)
C12 C7 P1 121.6(9)
C8 C7 P1 122.1(9)
C9 C8 C7 121.5(12)
C10 C9 C8 120.0(14)
C9 C10 C11 122.1(14)
C10 C11 C12 118.4(14)
C7 C12 C11 121.8(12)
P2 C15 Si5 112.1(5)
P2 C16 Si6 108.2(6)
C18 C17 C30 121.0(13)
C18 C17 P2 122.1(10)
C30 C17 P2 116.8(10)
C17 C18 C33 121.3(15)
C26 C20 C21 119.2(12)
C26 C20 N6 120.3(11)
C21 C20 N6 120.3(11)
C20 C21 C29 119.3(12)
C23 C22 C39 121.5(12)
C22 C23 C24 117.6(11)
C22 C23 N3 120.9(10)
C24 C23 N3 121.5(11)
C23 C24 C25 119.4(12)
C40 C25 C24 122.1(13)
C20 C26 C27 118.7(14)
C28 C27 C26 121.3(14)
C27 C28 C29 120.3(14)
C28 C29 C21 121.1(13)
C31 C30 C17 118.4(16)
C30 C31 C32 120.1(15)
C33 C32 C31 120.6(14)
C18 C33 C32 118.6(15)
C48 C34 C35 121.2(12)
C36 C35 C34 120.3(13)
C35 C36 C37 118.5(11)
C35 C36 N4 121.3(11)
C37 C36 N4 120.1(11)
C38 C37 C36 120.4(12)
C37 C38 C48 120.2(13)
C40 C39 C22 120.2(14)
C25 C40 C39 119.0(14)
P1 C42 Si3 111.8(6)
P1 C43 Si4 109.4(5)
C34 C48 C38 119.3(11)
C50 C49 Si2 113.4(8)
C49 C50 C51 112.0(10)
C50 C51 C54 113.2(11)
C53 C52 Si1 111.0(8)
C55 C53 C52 112.3(11)
C53 C55 C56 110.4(14)
C1 N5 Si5 112.2(6)
C1 N5 Ta2 124.4(6)
Si5 N5 Ta2 122.4(4)
C20 N6 Si6 110.6(7)
C20 N6 Ta2 118.0(7)
Si6 N6 Ta2 131.0(5)
C23 N3 Si4 108.6(7)
C23 N3 Ta1 119.7(6)
Si4 N3 Ta1 130.3(5)
C36 N4 Si3 105.7(7)
C36 N4 Ta1 125.9(7)
Si3 N4 Ta1 128.4(5)
Si1 N1 Ta1 143.0(5)
Si1 N1 Ta2 133.7(5)
Ta1 N1 Ta2 82.7(3)
Si2 N2 Ta2 135.0(5)
Si2 N2 Ta1 141.4(5)
Ta2 N2 Ta1 83.3(3)
C16 P2 C15 107.1(5)
C16 P2 C17 106.5(6)
C15 P2 C17 101.8(5)
C16 P2 Ta2 105.3(4)
C15 P2 Ta2 102.4(4)
C17 P2 Ta2 131.7(4)
C43 P1 C7 105.0(5)
C43 P1 C42 107.0(6)
C7 P1 C42 103.5(6)
C43 P1 Ta1 105.1(4)
C7 P1 Ta1 132.0(4)
C42 P1 Ta1 102.3(4)
N6 Si6 C19 113.4(6)
N6 Si6 C41 112.0(5)
C19 Si6 C41 105.1(7)
N6 Si6 C16 105.4(5)
C19 Si6 C16 109.8(6)
C41 Si6 C16 111.3(6)
N1 Si1 C52 113.0(5)
N4 Si3 C46 112.6(6)
N4 Si3 C47 113.4(6)
C46 Si3 C47 105.9(7)
N4 Si3 C42 106.8(5)
C46 Si3 C42 106.8(6)
C47 Si3 C42 111.3(7)
N5 Si5 C14 112.0(5)
N5 Si5 C15 107.5(5)
C14 Si5 C15 108.8(6)
N5 Si5 C13 113.0(6)
C14 Si5 C13 108.9(8)
C15 Si5 C13 106.4(6)
N2 Si2 C49 111.0(5)
N3 Si4 C44 112.4(6)
N3 Si4 C45 112.3(6)
C44 Si4 C45 105.6(7)
N3 Si4 C43 106.1(5)
C44 Si4 C43 111.0(6)
C45 Si4 C43 109.5(6)
N1 Ta1 N2 94.3(4)
N1 Ta1 N3 96.5(3)
N2 Ta1 N3 123.1(3)
N1 Ta1 N4 96.7(4)
N2 Ta1 N4 119.3(4)
N3 Ta1 N4 114.6(4)
N1 Ta1 Ta2 49.3(3)
N2 Ta1 Ta2 48.1(2)
N3 Ta1 Ta2 106.0(3)
N4 Ta1 Ta2 129.9(2)
N1 Ta1 P1 174.1(3)
N2 Ta1 P1 91.6(3)
N3 Ta1 P1 79.5(3)
N4 Ta1 P1 81.2(3)
Ta2 Ta1 P1 135.91(7)
N2 Ta2 N1 93.6(3)
N2 Ta2 N5 95.9(3)
N1 Ta2 N5 115.8(3)
N2 Ta2 N6 95.5(3)
N1 Ta2 N6 123.9(3)
N5 Ta2 N6 118.0(3)
N2 Ta2 Ta1 48.6(2)
N1 Ta2 Ta1 48.0(2)
N5 Ta2 Ta1 126.4(2)
N6 Ta2 Ta1 105.8(2)
N2 Ta2 P2 170.0(3)
N1 Ta2 P2 96.4(2)
N5 Ta2 P2 80.1(2)
N6 Ta2 P2 78.6(2)
Ta1 Ta2 P2 140.66(7)

loop_
_geom_bond_atom_site_label_1
_geom_bond_atom_site_label_2
_geom_bond_distance
C1 C2 1.389(15)
C1 C6 1.389(16)
C1 N5 1.428(13)
C2 C3 1.395(16)
C3 C4 1.359(18)
C4 C5 1.379(19)
C5 C6 1.384(18)
C7 C12 1.387(18)
C7 C8 1.412(16)
C7 P1 1.814(12)
C8 C9 1.382(19)
C9 C10 1.34(2)
C10 C11 1.37(2)
C11 C12 1.41(2)
C13 Si5 1.879(15)
C14 Si5 1.863(13)
C15 P2 1.817(11)
C15 Si5 1.878(11)
C16 P2 1.815(11)
C16 Si6 1.883(12)
C17 C18 1.357(19)
C17 C30 1.411(18)
C17 P2 1.846(13)
C18 C33 1.37(2)
C19 Si6 1.861(14)
C20 C26 1.396(18)
C20 C21 1.406(16)
C20 N6 1.433(15)
C21 C29 1.407(18)
C22 C23 1.371(16)
C22 C39 1.409(18)
C23 C24 1.400(15)
C23 N3 1.435(14)
C24 C25 1.41(2)
C25 C40 1.34(2)
C26 C27 1.43(2)
C27 C28 1.35(2)
C28 C29 1.36(2)
C30 C31 1.37(2)
C31 C32 1.40(2)
C32 C33 1.39(2)
C34 C48 1.35(2)
C34 C35 1.399(17)
C35 C36 1.381(18)
C36 C37 1.398(17)
C36 N4 1.451(14)
C37 C38 1.389(16)
C38 C48 1.392(19)
C39 C40 1.37(2)
C41 Si6 1.870(12)
C42 P1 1.815(12)
C42 Si3 1.871(12)
C43 P1 1.810(11)
C43 Si4 1.871(12)
C44 Si4 1.862(14)
C45 Si4 1.868(13)
C46 Si3 1.858(13)
C47 Si3 1.865(15)
C49 C50 1.514(17)
C49 Si2 1.874(12)
C50 C51 1.515(16)
C51 C54 1.52(2)
C52 C53 1.543(17)
C52 Si1 1.876(11)
C53 C55 1.514(17)
C55 C56 1.53(2)
N5 Si5 1.762(9)
N5 Ta2 2.069(8)
N6 Si6 1.730(9)
N6 Ta2 2.073(10)
N3 Si4 1.746(8)
N3 Ta1 2.046(9)
N4 Si3 1.751(10)
N4 Ta1 2.067(8)
N1 Si1 1.728(9)
N1 Ta1 1.999(8)
N1 Ta2 2.038(9)
N2 Si2 1.728(9)
N2 Ta2 1.998(9)
N2 Ta1 2.014(9)
P2 Ta2 2.687(3)
P1 Ta1 2.736(3)
Ta1 Ta2 2.6676(15)

loop_
_geom_torsion_atom_site_label_1
_geom_torsion_atom_site_label_2
_geom_torsion_atom_site_label_3
_geom_torsion_atom_site_label_4
_geom_torsion
C6 C1 C2 C3 0.2(16)
N5 C1 C2 C3 -176.9(10)
C1 C2 C3 C4 0.2(17)
C2 C3 C4 C5 -1.2(17)
C3 C4 C5 C6 1.7(18)
C4 C5 C6 C1 -1.3(18)
C2 C1 C6 C5 0.3(17)
N5 C1 C6 C5 177.4(10)
C12 C7 C8 C9 0.4(18)
P1 C7 C8 C9 179.4(10)
C7 C8 C9 C10 -2(2)
C8 C9 C10 C11 1(2)
C9 C10 C11 C12 1(2)
C8 C7 C12 C11 1.8(17)
P1 C7 C12 C11 -177.2(10)
C10 C11 C12 C7 -2.6(19)
C30 C17 C18 C33 1(2)
P2 C17 C18 C33 177.8(10)
C26 C20 C21 C29 3.0(17)
N6 C20 C21 C29 177.3(10)
C39 C22 C23 C24 -4.6(17)
C39 C22 C23 N3 172.4(11)
C22 C23 C24 C25 4.7(17)
N3 C23 C24 C25 -172.3(11)
C23 C24 C25 C40 -3(2)
C21 C20 C26 C27 -4.2(19)
N6 C20 C26 C27 -178.5(13)
C20 C26 C27 C28 4(2)
C26 C27 C28 C29 -3(2)
C27 C28 C29 C21 1(2)
C20 C21 C29 C28 -1.6(19)
C18 C17 C30 C31 -1.0(18)
P2 C17 C30 C31 -177.6(9)
C17 C30 C31 C32 0.1(19)
C30 C31 C32 C33 0(2)
C17 C18 C33 C32 -1(2)
C31 C32 C33 C18 0(2)
C48 C34 C35 C36 -1(2)
C34 C35 C36 C37 1.0(18)
C34 C35 C36 N4 -175.6(11)
C35 C36 C37 C38 1.3(18)
N4 C36 C37 C38 178.0(11)
C36 C37 C38 C48 -3.8(19)
C23 C22 C39 C40 3(2)
C24 C25 C40 C39 1(2)
C22 C39 C40 C25 -1(2)
C35 C34 C48 C38 -2(2)
C37 C38 C48 C34 4(2)
Si2 C49 C50 C51 179.4(9)
C49 C50 C51 C54 175.9(13)
Si1 C52 C53 C55 175.4(10)
C52 C53 C55 C56 178.9(14)
C2 C1 N5 Si5 130.4(9)
C6 C1 N5 Si5 -46.7(12)
C2 C1 N5 Ta2 -60.4(12)
C6 C1 N5 Ta2 122.6(10)
C26 C20 N6 Si6 82.6(12)
C21 C20 N6 Si6 -91.7(10)
C26 C20 N6 Ta2 -91.2(11)
C21 C20 N6 Ta2 94.5(11)
C22 C23 N3 Si4 -98.1(10)
C24 C23 N3 Si4 78.9(11)
C22 C23 N3 Ta1 94.1(11)
C24 C23 N3 Ta1 -88.9(11)
C35 C36 N4 Si3 86.5(12)
C37 C36 N4 Si3 -90.1(12)
C35 C36 N4 Ta1 -92.3(13)
C37 C36 N4 Ta1 91.1(12)
Si6 C16 P2 C15 73.6(7)
Si6 C16 P2 C17 -178.1(6)
Si6 C16 P2 Ta2 -34.9(6)
Si5 C15 P2 C16 -136.4(6)
Si5 C15 P2 C17 112.0(7)
Si5 C15 P2 Ta2 -25.8(6)
C18 C17 P2 C16 21.7(12)
C30 C17 P2 C16 -161.7(9)
C18 C17 P2 C15 133.8(10)
C30 C17 P2 C15 -49.6(10)
C18 C17 P2 Ta2 -107.6(10)
C30 C17 P2 Ta2 69.0(10)
Si4 C43 P1 C7 -171.7(6)
Si4 C43 P1 C42 78.7(7)
Si4 C43 P1 Ta1 -29.5(6)
C12 C7 P1 C43 -148.3(10)
C8 C7 P1 C43 32.7(11)
C12 C7 P1 C42 -36.3(11)
C8 C7 P1 C42 144.7(9)
C12 C7 P1 Ta1 84.6(10)
C8 C7 P1 Ta1 -94.4(10)
Si3 C42 P1 C43 -142.0(7)
Si3 C42 P1 C7 107.5(7)
Si3 C42 P1 Ta1 -31.8(7)
C20 N6 Si6 C19 -65.6(9)
Ta2 N6 Si6 C19 107.1(8)
C20 N6 Si6 C41 53.1(10)
Ta2 N6 Si6 C41 -134.2(7)
C20 N6 Si6 C16 174.2(8)
Ta2 N6 Si6 C16 -13.0(8)
P2 C16 Si6 N6 31.8(7)
P2 C16 Si6 C19 -90.7(8)
P2 C16 Si6 C41 153.4(6)
Ta1 N1 Si1 C52 117.6(8)
Ta2 N1 Si1 C52 -74.4(8)
C53 C52 Si1 N1 -178.6(8)
C36 N4 Si3 C46 54.0(10)
Ta1 N4 Si3 C46 -127.3(7)
C36 N4 Si3 C47 -66.2(10)
Ta1 N4 Si3 C47 112.5(8)
C36 N4 Si3 C42 170.9(8)
Ta1 N4 Si3 C42 -10.4(9)
P1 C42 Si3 N4 29.6(9)
P1 C42 Si3 C46 150.2(7)
P1 C42 Si3 C47 -94.7(8)
C1 N5 Si5 C14 -41.8(10)
Ta2 N5 Si5 C14 148.6(7)
C1 N5 Si5 C15 -161.3(7)
Ta2 N5 Si5 C15 29.2(7)
C1 N5 Si5 C13 81.6(9)
Ta2 N5 Si5 C13 -87.9(7)
P2 C15 Si5 N5 5.3(7)
P2 C15 Si5 C14 -116.2(7)
P2 C15 Si5 C13 126.7(7)
Ta2 N2 Si2 C49 117.2(7)
Ta1 N2 Si2 C49 -54.7(9)
C50 C49 Si2 N2 178.9(8)
C23 N3 Si4 C44 -66.5(9)
Ta1 N3 Si4 C44 99.6(8)
C23 N3 Si4 C45 52.4(9)
Ta1 N3 Si4 C45 -141.5(7)
C23 N3 Si4 C43 172.0(7)
Ta1 N3 Si4 C43 -21.9(8)
P1 C43 Si4 N3 32.4(7)
P1 C43 Si4 C44 -90.1(8)
P1 C43 Si4 C45 153.8(7)
Si1 N1 Ta1 N2 -170.3(8)
Ta2 N1 Ta1 N2 18.4(3)
Si1 N1 Ta1 N3 65.7(8)
Ta2 N1 Ta1 N3 -105.6(3)
Si1 N1 Ta1 N4 -50.1(9)
Ta2 N1 Ta1 N4 138.6(3)
Si1 N1 Ta1 Ta2 171.3(10)
Si1 N1 Ta1 P1 19(3)
Ta2 N1 Ta1 P1 -152(2)
Si2 N2 Ta1 N1 155.4(8)
Ta2 N2 Ta1 N1 -18.8(3)
Si2 N2 Ta1 N3 -104.0(8)
Ta2 N2 Ta1 N3 81.8(4)
Si2 N2 Ta1 N4 55.3(9)
Ta2 N2 Ta1 N4 -119.0(4)
Si2 N2 Ta1 Ta2 174.2(10)
Si2 N2 Ta1 P1 -25.6(8)
Ta2 N2 Ta1 P1 160.2(2)
C23 N3 Ta1 N1 -6.8(8)
Si4 N3 Ta1 N1 -171.6(6)
C23 N3 Ta1 N2 -106.2(8)
Si4 N3 Ta1 N2 89.0(7)
C23 N3 Ta1 N4 93.6(8)
Si4 N3 Ta1 N4 -71.2(7)
C23 N3 Ta1 Ta2 -56.2(8)
Si4 N3 Ta1 Ta2 139.0(6)
C23 N3 Ta1 P1 168.8(8)
Si4 N3 Ta1 P1 4.0(6)
C36 N4 Ta1 N1 -13.6(10)
Si3 N4 Ta1 N1 168.0(7)
C36 N4 Ta1 N2 85.2(11)
Si3 N4 Ta1 N2 -93.3(7)
C36 N4 Ta1 N3 -113.9(10)
Si3 N4 Ta1 N3 67.7(8)
C36 N4 Ta1 Ta2 27.2(12)
Si3 N4 Ta1 Ta2 -151.3(5)
C36 N4 Ta1 P1 172.1(10)
Si3 N4 Ta1 P1 -6.4(7)
C43 P1 Ta1 N1 63(2)
C7 P1 Ta1 N1 -170(2)
C42 P1 Ta1 N1 -49(3)
C43 P1 Ta1 N2 -107.7(5)
C7 P1 Ta1 N2 19.4(6)
C42 P1 Ta1 N2 140.7(5)
C43 P1 Ta1 N3 15.7(5)
C7 P1 Ta1 N3 142.8(6)
C42 P1 Ta1 N3 -95.9(5)
C43 P1 Ta1 N4 132.9(5)
C7 P1 Ta1 N4 -100.0(6)
C42 P1 Ta1 N4 21.3(5)
C43 P1 Ta1 Ta2 -86.5(4)
C7 P1 Ta1 Ta2 40.6(5)
C42 P1 Ta1 Ta2 161.9(4)
Si2 N2 Ta2 N1 -156.5(7)
Ta1 N2 Ta2 N1 18.4(3)
Si2 N2 Ta2 N5 -40.1(7)
Ta1 N2 Ta2 N5 134.8(3)
Si2 N2 Ta2 N6 78.9(7)
Ta1 N2 Ta2 N6 -106.2(3)
Si2 N2 Ta2 Ta1 -174.9(9)
Si2 N2 Ta2 P2 25(2)
Ta1 N2 Ta2 P2 -159.6(12)
Si1 N1 Ta2 N2 168.7(6)
Ta1 N1 Ta2 N2 -18.6(3)
Si1 N1 Ta2 N5 70.4(7)
Ta1 N1 Ta2 N5 -116.9(3)
Si1 N1 Ta2 N6 -92.2(7)
Ta1 N1 Ta2 N6 80.6(4)
Si1 N1 Ta2 Ta1 -172.8(8)
Si1 N1 Ta2 P2 -11.7(6)
Ta1 N1 Ta2 P2 161.09(19)
C1 N5 Ta2 N2 -33.9(9)
Si5 N5 Ta2 N2 134.3(6)
C1 N5 Ta2 N1 63.0(9)
Si5 N5 Ta2 N1 -128.8(5)
C1 N5 Ta2 N6 -133.4(8)
Si5 N5 Ta2 N6 34.8(7)
C1 N5 Ta2 Ta1 7.5(9)
Si5 N5 Ta2 Ta1 175.7(3)
C1 N5 Ta2 P2 155.3(8)
Si5 N5 Ta2 P2 -36.5(5)
C20 N6 Ta2 N2 -5.3(8)
Si6 N6 Ta2 N2 -177.6(6)
C20 N6 Ta2 N1 -103.4(8)
Si6 N6 Ta2 N1 84.3(7)
C20 N6 Ta2 N5 94.4(8)
Si6 N6 Ta2 N5 -77.9(7)
C20 N6 Ta2 Ta1 -53.8(8)
Si6 N6 Ta2 Ta1 133.9(6)
C20 N6 Ta2 P2 166.5(8)
Si6 N6 Ta2 P2 -5.8(6)
N1 Ta1 Ta2 N2 154.9(4)
N3 Ta1 Ta2 N2 -120.4(4)
N4 Ta1 Ta2 N2 96.1(5)
P1 Ta1 Ta2 N2 -29.1(3)
N2 Ta1 Ta2 N1 -154.9(4)
N3 Ta1 Ta2 N1 84.7(4)
N4 Ta1 Ta2 N1 -58.8(5)
P1 Ta1 Ta2 N1 176.0(3)
N1 Ta1 Ta2 N5 93.7(4)
N2 Ta1 Ta2 N5 -61.3(4)
N3 Ta1 Ta2 N5 178.4(4)
N4 Ta1 Ta2 N5 34.9(5)
P1 Ta1 Ta2 N5 -90.3(3)
N1 Ta1 Ta2 N6 -121.7(4)
N2 Ta1 Ta2 N6 83.4(4)
N3 Ta1 Ta2 N6 -37.0(4)
N4 Ta1 Ta2 N6 179.5(5)
P1 Ta1 Ta2 N6 54.3(3)
N1 Ta1 Ta2 P2 -30.5(3)
N2 Ta1 Ta2 P2 174.5(3)
N3 Ta1 Ta2 P2 54.2(3)
N4 Ta1 Ta2 P2 -89.3(4)
P1 Ta1 Ta2 P2 145.47(14)
C16 P2 Ta2 N2 78.0(15)
C15 P2 Ta2 N2 -33.9(15)
C17 P2 Ta2 N2 -152.3(15)
C16 P2 Ta2 N1 -100.0(5)
C15 P2 Ta2 N1 148.1(4)
C17 P2 Ta2 N1 29.7(6)
C16 P2 Ta2 N5 144.8(5)
C15 P2 Ta2 N5 32.9(4)
C17 P2 Ta2 N5 -85.5(6)
C16 P2 Ta2 N6 23.3(5)
C15 P2 Ta2 N6 -88.6(4)
C17 P2 Ta2 N6 153.0(6)
C16 P2 Ta2 Ta1 -77.7(4)
C15 P2 Ta2 Ta1 170.4(4)
C17 P2 Ta2 Ta1 52.0(6)
